data_7043999
loop_
_publ_author_name
'Hou, Hongwei'
'Honghong, Li'
'Han, Yanbing'
'Shao, Chao Zhi'
'Na, Li'
'Huang, Chao'

_publ_section_title
;
 Water-stable Eu-MOFs fluorescent sensors for trivalent metal ions and the
 nitrobenzene
;
_journal_name_full 'Dalton Trans.'
_journal_paper_doi 10.1039/C7DT02590D
_journal_year 2017
_chemical_formula_moiety 'C51 H30 Eu2 N6 O15, O'
_chemical_formula_sum 'C51 H30 Eu2 N6 O17'
_chemical_formula_weight 1302.73
_space_group_crystal_system monoclinic
_space_group_IT_number 15
_space_group_name_Hall '-C 2yc'
_space_group_name_H-M_alt 'C 1 2/c 1'
_symmetry_space_group_name_Hall '-C 2yc'
_symmetry_space_group_name_H-M 'C 1 2/c 1'
_atom_sites_solution_hydrogens geom
_atom_sites_solution_primary dual
_audit_creation_date 2017-08-05
_audit_creation_method
;
Olex2 1.2-beta
(compiled 2017.07.20 svn.r3457 for OlexSys, GUI svn.r5370)
;
_audit_update_record
;
2017-08-11 deposited with the CCDC.
2017-08-21 downloaded from the CCDC.
;
_cell_angle_alpha 90
_cell_angle_beta 102.6620(10)
_cell_angle_gamma 90
_cell_formula_units_Z 8
_cell_length_a 24.7001(9)
_cell_length_b 13.6925(4)
_cell_length_c 33.0957(11)
_cell_measurement_reflns_used 9545
_cell_measurement_temperature 295(2)
_cell_measurement_theta_max 27.46
_cell_measurement_theta_min 2.52
_cell_volume 10921.0(6)
_computing_cell_refinement 'SAINT v8.37A (Bruker, 2015)'
_computing_data_reduction 'SAINT v8.37A (Bruker, 2015)'
_computing_molecular_graphics 'Olex2 (Dolomanov et al., 2009)'
_computing_publication_material 'Olex2 (Dolomanov et al., 2009)'
_computing_structure_refinement 'ShelXL (Sheldrick, 2015)'
_computing_structure_solution 'ShelXT (Sheldrick, 2015)'
_diffrn_ambient_temperature 295.12
_diffrn_measured_fraction_theta_full 0.997
_diffrn_measured_fraction_theta_max 0.993
_diffrn_measurement_device_type 'Bruker APEX-II CCD'
_diffrn_measurement_method '\f and \w scans'
_diffrn_radiation_type MoK\a
_diffrn_radiation_wavelength 0.71073
_diffrn_reflns_av_R_equivalents 0.000
_diffrn_reflns_av_unetI/netI 0.0282
_diffrn_reflns_Laue_measured_fraction_full 0.997
_diffrn_reflns_Laue_measured_fraction_max 0.993
_diffrn_reflns_limit_h_max 32
_diffrn_reflns_limit_h_min -32
_diffrn_reflns_limit_k_max 17
_diffrn_reflns_limit_k_min 0
_diffrn_reflns_limit_l_max 43
_diffrn_reflns_limit_l_min 0
_diffrn_reflns_number 12538
_diffrn_reflns_point_group_measured_fraction_full 0.997
_diffrn_reflns_point_group_measured_fraction_max 0.993
_diffrn_reflns_theta_full 25.242
_diffrn_reflns_theta_max 27.556
_diffrn_reflns_theta_min 2.940
_diffrn_standards_number 0
_exptl_absorpt_coefficient_mu 2.350
_exptl_absorpt_correction_T_max 0.7456
_exptl_absorpt_correction_T_min 0.6552
_exptl_absorpt_correction_type multi-scan
_exptl_absorpt_process_details
;
SADABS-2016/2 (Bruker,2016/2) was used for absorption correction.
wR2(int) was 0.0730 before and 0.0530 after correction.
The Ratio of minimum to maximum transmission is 0.8788.
The \l/2 correction factor is Not present.
;
_exptl_crystal_colour colourless
_exptl_crystal_density_diffrn 1.585
_exptl_crystal_density_method 'not measured'
_exptl_crystal_description strip
_exptl_crystal_F_000 5120
_exptl_crystal_size_max 0.18
_exptl_crystal_size_mid 0.16
_exptl_crystal_size_min 0.15
_platon_squeeze_details
;
;
_refine_diff_density_max 1.056
_refine_diff_density_min -1.062
_refine_diff_density_rms 0.108
_refine_ls_extinction_method none
_refine_ls_goodness_of_fit_ref 1.078
_refine_ls_hydrogen_treatment constr
_refine_ls_matrix_type full
_refine_ls_number_parameters 811
_refine_ls_number_reflns 12538
_refine_ls_number_restraints 829
_refine_ls_restrained_S_all 3.525
_refine_ls_R_factor_all 0.0446
_refine_ls_R_factor_gt 0.0338
_refine_ls_shift/su_max 0.004
_refine_ls_shift/su_mean 0.000
_refine_ls_structure_factor_coef Fsqd
_refine_ls_weighting_details 'w=1/[\s^2^(Fo^2^)+(0.0336P)^2^+60.8272P] where P=(Fo^2^+2Fc^2^)/3'
_refine_ls_weighting_scheme calc
_refine_ls_wR_factor_gt 0.0810
_refine_ls_wR_factor_ref 0.0839
_reflns_Friedel_coverage 0.000
_reflns_number_gt 10654
_reflns_number_total 12538
_reflns_threshold_expression 'I > 2\s(I)'
_cod_data_source_file c7dt02590d2.cif
_cod_data_source_block 1
_cod_database_code 7043999
_shelx_shelxl_version_number 2016/6
_shelx_space_group_comment
;
The symmetry employed for this shelxl refinement is uniquely defined
by the following loop, which should always be used as a source of
symmetry information in preference to the above space-group names.
They are only intended as comments.
;
_exptl_absorpt_special_details 'SADABS(Bruker 2000)'
_olex2_refinement_description
;
1. Fixed Uiso
 At 1.2 times of:
  All C(H) groups, All N(H) groups
2. Restrained distances
 O16-O16
 3.6 with sigma of 0.01
3. Uiso/Uaniso restraints and constraints
All non-hydrogen atoms have similar U: within 2A with sigma of 0.01 and sigma
for terminal atoms of 0.02
4. Others
 Fixed Sof: C44(0.5) H44(0.5) C45(0.5) H45(0.5) C47(0.5) H47(0.5) C48(0.5)
 H48(0.5) C49(0.5) H49(0.5) C50(0.5) H50(0.5) C51(0.5) H51(0.5) C52(0.5)
 H52(0.5) C1AA(0.5) C0AA(0.5) H0AA(0.5) C6AA(0.5) H6AA(0.5) C3AA(0.5) C4AA(0.5)
 H4AA(0.5) C8AA(0.5) C7AA(0.5) H7AA(0.5) N9AA(0.5) H9AA(0.5) C0BA(0.5)
 C1BA(0.5) H1BA(0.5) N2BA(0.5) C3BA(0.5) H3BA(0.5) C4BA(0.5) N2BB(0.5)
 C3BB(0.5) H3BB(0.5) N9AB(0.5) H9AB(0.5) C1BB(0.5) H1BB(0.5) C0BB(0.5)
 C5AA(0.5) H5AA(0.5) C2AA(0.5) H2AA(0.5) C2AB(0.5) H2AB(0.5) C5AB(0.5) H5AB(0.5)
5.a Aromatic/amide H refined with riding coordinates:
 N1(H1), N4(H4), C1(H1A), C3(H3), C5(H5), C10(H10), C11(H11), C13(H13),
 C14(H14), C16(H16), C17(H17), C18(H18), C20(H20), C22(H22), C35(H35), C37(H37),
  C39(H39), C44(H44), C45(H45), C47(H47), C48(H48), C49(H49), C50(H50),
 C51(H51), C52(H52), C54(H54), C55(H55), C0AA(H0AA), C6AA(H6AA), C4AA(H4AA),
 C7AA(H7AA), N9AA(H9AA), C1BA(H1BA), C3BA(H3BA), C3BB(H3BB), N9AB(H9AB),
 C1BB(H1BB), C5AA(H5AA), C2AA(H2AA), C2AB(H2AB), C5AB(H5AB)
;
_olex2_submission_special_instructions 'No special instructions were received'

loop_
_space_group_symop_operation_xyz
'x, y, z'
'-x, y, -z+1/2'
'x+1/2, y+1/2, z'
'-x+1/2, y+1/2, -z+1/2'
'-x, -y, -z'
'x, -y, z-1/2'
'-x+1/2, -y+1/2, -z'
'x+1/2, -y+1/2, z-1/2'

loop_
_atom_site_label
_atom_site_type_symbol
_atom_site_fract_x
_atom_site_fract_y
_atom_site_fract_z
_atom_site_U_iso_or_equiv
_atom_site_adp_type
_atom_site_occupancy
_atom_site_site_symmetry_order
_atom_site_calc_flag
_atom_site_refinement_flags_posn
_atom_site_refinement_flags_adp
_atom_site_refinement_flags_occupancy
_atom_site_disorder_assembly
_atom_site_disorder_group
Eu01 Eu 0.66099(2) 0.23462(2) 0.75358(2) 0.01893(5) Uani 1 1 d . U . . .
Eu02 Eu 0.78095(2) -0.03686(2) 0.67486(2) 0.02306(6) Uani 1 1 d . U . . .
O1 O 0.36547(11) 0.34282(19) 0.69631(8) 0.0269(6) Uani 1 1 d . U . . .
O2 O 0.33328(14) 0.3754(3) 0.63078(9) 0.0525(9) Uani 1 1 d . U . . .
O3 O 0.60387(11) 0.1696(2) 0.68725(8) 0.0310(6) Uani 1 1 d . U . . .
O4 O 0.56274(12) 0.2278(3) 0.73424(8) 0.0418(8) Uani 1 1 d . U . . .
O5 O 0.74273(11) 0.29198(19) 0.80216(8) 0.0282(6) Uani 1 1 d . U . . .
O6 O 0.78561(12) 0.33677(19) 0.86459(8) 0.0297(6) Uani 1 1 d . U . . .
O7 O 0.80504(13) -0.0201(2) 0.74632(9) 0.0394(7) Uani 1 1 d . U . . .
O8 O 0.85682(14) -0.1235(2) 0.78972(10) 0.0413(7) Uani 1 1 d . U . . .
O9 O 0.76495(15) 0.1308(2) 0.67518(10) 0.0448(8) Uani 1 1 d . U . . .
O10 O 0.73159(12) 0.2244(2) 0.71818(9) 0.0344(7) Uani 1 1 d . U . . .
O11 O 0.82169(13) 0.5622(2) 0.73879(8) 0.0324(6) Uani 1 1 d . U . . .
O12 O 0.83894(14) 0.6331(2) 0.68415(9) 0.0387(7) Uani 1 1 d . U . . .
O13 O 0.87064(17) 0.0514(3) 0.68585(17) 0.0805(14) Uani 1 1 d . U . . .
O14 O 0.69029(12) -0.0219(2) 0.69045(10) 0.0403(7) Uani 1 1 d . U . . .
O15 O 0.75472(16) 0.0121(3) 0.60093(10) 0.0513(9) Uani 1 1 d . U . . .
N1 N 0.40266(16) 0.1137(3) 0.39345(11) 0.0455(10) Uani 1 1 d . U . . .
H1 H 0.370864 0.129986 0.397926 0.055 Uiso 1 1 calc R . . . .
N2 N 0.41031(18) 0.0859(4) 0.35588(12) 0.0555(11) Uani 1 1 d . U . . .
N3 N 0.8502(2) 0.3995(4) 0.42423(12) 0.0572(12) Uani 1 1 d . U . . .
N4 N 0.85619(19) 0.3588(4) 0.38849(12) 0.0568(12) Uani 1 1 d . U . . .
H4 H 0.861678 0.391820 0.367661 0.068 Uiso 1 1 calc R . . . .
C1 C 0.46347(16) 0.2620(3) 0.67731(12) 0.0282(8) Uani 1 1 d . U . . .
H1A H 0.464794 0.275820 0.705015 0.034 Uiso 1 1 calc R . . . .
C2 C 0.50877(16) 0.2188(3) 0.66554(12) 0.0287(8) Uani 1 1 d . U . . .
C3 C 0.50575(17) 0.1942(3) 0.62434(12) 0.0333(9) Uani 1 1 d . U . . .
H3 H 0.535754 0.163271 0.617064 0.040 Uiso 1 1 calc R . . . .
C4 C 0.45849(18) 0.2150(4) 0.59359(12) 0.0356(9) Uani 1 1 d . U . . .
C5 C 0.41463(18) 0.2619(4) 0.60601(13) 0.0364(10) Uani 1 1 d . U . . .
H5 H 0.383247 0.278753 0.586089 0.044 Uiso 1 1 calc R . . . .
C6 C 0.41648(16) 0.2840(3) 0.64732(12) 0.0282(8) Uani 1 1 d . U . . .
C7 C 0.36912(17) 0.3355(3) 0.65857(12) 0.0288(8) Uani 1 1 d . U . . .
C8 C 0.56103(16) 0.2028(3) 0.69718(11) 0.0273(8) Uani 1 1 d . U . . .
C9 C 0.45591(18) 0.1895(4) 0.54953(13) 0.0447(11) Uani 1 1 d . U . . .
C10 C 0.5010(2) 0.1669(7) 0.53536(17) 0.086(2) Uani 1 1 d . U . . .
H10 H 0.535300 0.166754 0.553840 0.103 Uiso 1 1 calc R . . . .
C11 C 0.4988(2) 0.1436(7) 0.49428(17) 0.088(2) Uani 1 1 d . U . . .
H11 H 0.531717 0.130577 0.486085 0.106 Uiso 1 1 calc R . . . .
C12 C 0.45106(19) 0.1391(4) 0.46600(13) 0.0463(12) Uani 1 1 d . U . . .
C13 C 0.4044(3) 0.1558(7) 0.48032(18) 0.088(2) Uani 1 1 d . U . . .
H13 H 0.369914 0.149795 0.462291 0.106 Uiso 1 1 calc R . . . .
C14 C 0.4070(3) 0.1814(7) 0.52112(17) 0.090(2) Uani 1 1 d . U . . .
H14 H 0.374049 0.193556 0.529503 0.108 Uiso 1 1 calc R . . . .
C15 C 0.44918(18) 0.1134(4) 0.42289(13) 0.0424(11) Uani 1 1 d . U . . .
C16 C 0.4907(2) 0.0828(6) 0.40360(16) 0.0681(16) Uani 1 1 d . U . . .
H16 H 0.528244 0.074385 0.415396 0.082 Uiso 1 1 calc R . . . .
C17 C 0.4634(3) 0.0675(6) 0.36234(17) 0.0710(17) Uani 1 1 d . U . . .
H17 H 0.481117 0.046516 0.341806 0.085 Uiso 1 1 calc R . . . .
C18 C 0.80698(16) 0.1163(3) 0.80944(12) 0.0277(8) Uani 1 1 d . U . . .
H18 H 0.790208 0.134642 0.782553 0.033 Uiso 1 1 calc R . . . .
C19 C 0.83371(18) 0.0262(3) 0.81698(13) 0.0330(9) Uani 1 1 d . U . . .
C20 C 0.8582(3) -0.0009(4) 0.85701(15) 0.0557(14) Uani 1 1 d . U . . .
H20 H 0.877264 -0.059827 0.861604 0.067 Uiso 1 1 calc R . . . .
C21 C 0.8548(3) 0.0583(4) 0.89075(16) 0.0718(16) Uani 1 1 d . U . . .
C22 C 0.8296(3) 0.1496(4) 0.88238(14) 0.0584(15) Uani 1 1 d . U . . .
H22 H 0.828891 0.192009 0.904215 0.070 Uiso 1 1 calc R . . . .
C23 C 0.80563(18) 0.1785(3) 0.84247(12) 0.0323(9) Uani 1 1 d . U . . .
C24 C 0.77638(16) 0.2741(3) 0.83628(12) 0.0255(8) Uani 1 1 d . U . . .
C25 C 0.83242(17) -0.0440(3) 0.78177(12) 0.0289(8) Uani 1 1 d . U . . .
C35 C 0.79108(16) 0.3856(3) 0.69503(11) 0.0255(8) Uani 1 1 d . U . . .
H35 H 0.782687 0.390891 0.720999 0.031 Uiso 1 1 calc R . . . .
C36 C 0.81315(17) 0.4649(3) 0.67792(12) 0.0263(8) Uani 1 1 d . U . . .
C37 C 0.82347(19) 0.4580(3) 0.63817(13) 0.0342(9) Uani 1 1 d . U . . .
H37 H 0.836780 0.512154 0.626456 0.041 Uiso 1 1 calc R . . . .
C38 C 0.8142(2) 0.3713(3) 0.61585(13) 0.0358(9) Uani 1 1 d . U . . .
C39 C 0.79385(18) 0.2917(3) 0.63427(12) 0.0323(9) Uani 1 1 d . U . . .
H39 H 0.788384 0.232683 0.620073 0.039 Uiso 1 1 calc R . . . .
C40 C 0.78156(16) 0.2979(3) 0.67310(12) 0.0263(8) Uani 1 1 d . U . . .
C41 C 0.75783(16) 0.2114(3) 0.69029(12) 0.0254(8) Uani 1 1 d . U . . .
C42 C 0.82538(17) 0.5588(3) 0.70112(12) 0.0261(8) Uani 1 1 d . U . . .
C43 C 0.8240(2) 0.3626(3) 0.57312(13) 0.0424(10) Uani 1 1 d . U . . .
C44 C 0.8139(5) 0.4342(8) 0.5459(3) 0.048(2) Uani 0.5 1 d . U P A 1
H44 H 0.802409 0.494476 0.553942 0.057 Uiso 0.5 1 calc R . P A 1
C45 C 0.8201(5) 0.4214(8) 0.5044(3) 0.0478(19) Uani 0.5 1 d . U P A 1
H45 H 0.811227 0.473164 0.485945 0.057 Uiso 0.5 1 calc R . P A 1
C46 C 0.8376(2) 0.3411(4) 0.49127(14) 0.0450(10) Uani 1 1 d . U . . .
C47 C 0.8030(5) 0.2796(8) 0.5059(3) 0.0563(19) Uani 0.5 1 d . U P A 2
H47 H 0.784369 0.230712 0.488791 0.068 Uiso 0.5 1 calc R . P A 2
C48 C 0.7951(5) 0.2891(8) 0.5458(3) 0.057(2) Uani 0.5 1 d . U P A 2
H48 H 0.770811 0.247127 0.555096 0.068 Uiso 0.5 1 calc R . P A 2
C49 C 0.8500(5) 0.4314(8) 0.5549(3) 0.0465(19) Uani 0.5 1 d . U P A 2
H49 H 0.864285 0.485816 0.570517 0.056 Uiso 0.5 1 calc R . P A 2
C50 C 0.8567(5) 0.4256(8) 0.5142(3) 0.0458(19) Uani 0.5 1 d . U P A 2
H50 H 0.873372 0.476098 0.502516 0.055 Uiso 0.5 1 calc R . P A 2
C51 C 0.8468(5) 0.2733(8) 0.5619(3) 0.0511(19) Uani 0.5 1 d . U P A 1
H51 H 0.856977 0.223894 0.581344 0.061 Uiso 0.5 1 calc R . P A 1
C52 C 0.8536(5) 0.2610(8) 0.5216(3) 0.0521(19) Uani 0.5 1 d . U P A 1
H52 H 0.867998 0.202981 0.513734 0.062 Uiso 0.5 1 calc R . P A 1
C53 C 0.8442(2) 0.3265(4) 0.44822(14) 0.0467(11) Uani 1 1 d . U . . .
C54 C 0.8446(3) 0.2387(5) 0.42680(18) 0.0745(17) Uani 1 1 d . U . . .
H54 H 0.840145 0.176033 0.436382 0.089 Uiso 1 1 calc R . . . .
C55 C 0.8528(3) 0.2647(5) 0.38884(17) 0.0643(15) Uani 1 1 d . U . . .
H55 H 0.855512 0.222595 0.367301 0.077 Uiso 1 1 calc R . . . .
O16 O 0.7505(4) 0.8156(13) 0.5355(4) 0.289(7) Uani 1 1 d D U . . .
C1AA C 0.8644(6) 0.0187(10) 0.9354(4) 0.060(2) Uani 0.5 1 d . U P B 1
C0AA C 0.8358(6) 0.0410(8) 0.9644(3) 0.060(2) Uani 0.5 1 d . U P B 1
H0AA H 0.803913 0.078809 0.956932 0.072 Uiso 0.5 1 calc R . P B 1
C6AA C 0.8525(6) 0.0090(9) 1.0053(3) 0.068(2) Uani 0.5 1 d . U P B 1
H6AA H 0.832478 0.029129 1.024518 0.081 Uiso 0.5 1 calc R . P B 1
C3AA C 0.8934(7) 0.0377(11) 0.9322(4) 0.075(3) Uani 0.5 1 d . U P B 2
C4AA C 0.8817(7) 0.0849(11) 0.9652(4) 0.084(2) Uani 0.5 1 d . U P B 2
H4AA H 0.858954 0.139711 0.960946 0.101 Uiso 0.5 1 calc R . P B 2
C8AA C 0.8960(7) -0.0490(11) 1.0175(4) 0.075(2) Uani 0.5 1 d . U P B 1
C7AA C 0.9034(8) 0.0523(12) 1.0057(4) 0.090(3) Uani 0.5 1 d . U P B 2
H7AA H 0.896844 0.090761 1.027307 0.108 Uiso 0.5 1 calc R . P B 2
N9AA N 0.8863(7) -0.0641(13) 1.0890(4) 0.110(3) Uani 0.5 1 d . U P B 1
H9AA H 0.859864 -0.022085 1.086109 0.132 Uiso 0.5 1 calc R . P B 1
C0BA C 0.9148(8) -0.0848(14) 1.0603(4) 0.094(3) Uani 0.5 1 d . U P B 1
C1BA C 0.9528(9) -0.1563(15) 1.0766(5) 0.107(3) Uani 0.5 1 d . U P B 1
H1BA H 0.973633 -0.193244 1.062013 0.129 Uiso 0.5 1 calc R . P B 1
N2BA N 0.9058(8) -0.1211(14) 1.1252(5) 0.122(3) Uani 0.5 1 d . U P B 1
C3BA C 0.9544(10) -0.1629(16) 1.1174(5) 0.116(3) Uani 0.5 1 d . U P B 1
H3BA H 0.982949 -0.190501 1.137084 0.139 Uiso 0.5 1 calc R . P B 1
C4BA C 0.9317(8) -0.0268(13) 1.0154(5) 0.091(3) Uani 0.5 1 d . U P B 2
N2BB N 0.9399(8) -0.0619(14) 1.1279(4) 0.121(3) Uani 0.5 1 d . U P B 2
C3BB C 0.9849(10) -0.1103(16) 1.1180(5) 0.118(3) Uani 0.5 1 d . U P B 2
H3BB H 1.012566 -0.135126 1.139200 0.142 Uiso 0.5 1 calc R . P B 2
N9AB N 0.9207(8) -0.0242(13) 1.0905(5) 0.117(3) Uani 0.5 1 d . U P B 2
H9AB H 0.893026 0.015378 1.084812 0.141 Uiso 0.5 1 calc R . P B 2
C1BB C 0.9896(9) -0.1230(15) 1.0752(5) 0.115(3) Uani 0.5 1 d . U P B 2
H1BB H 1.011878 -0.164055 1.063454 0.138 Uiso 0.5 1 calc R . P B 2
C0BB C 0.9526(9) -0.0584(14) 1.0588(5) 0.105(3) Uani 0.5 1 d . U P B 2
C5AA C 0.9259(7) -0.0770(13) 0.9887(4) 0.078(3) Uani 0.5 1 d . U P B 1
H5AA H 0.954897 -0.121407 0.996078 0.093 Uiso 0.5 1 calc R . P B 1
C2AA C 0.9130(8) -0.0390(13) 0.9488(4) 0.070(3) Uani 0.5 1 d . U P B 1
H2AA H 0.936254 -0.051404 0.930757 0.084 Uiso 0.5 1 calc R . P B 1
C2AB C 0.9334(8) -0.0306(14) 0.9405(5) 0.081(3) Uani 0.5 1 d . U P B 2
H2AB H 0.948310 -0.058229 0.919708 0.098 Uiso 0.5 1 calc R . P B 2
C5AB C 0.9518(8) -0.0588(13) 0.9829(5) 0.088(3) Uani 0.5 1 d . U P B 2
H5AB H 0.980649 -0.103884 0.988754 0.105 Uiso 0.5 1 calc R . P B 2

loop_
_atom_site_aniso_label
_atom_site_aniso_U_11
_atom_site_aniso_U_22
_atom_site_aniso_U_33
_atom_site_aniso_U_23
_atom_site_aniso_U_13
_atom_site_aniso_U_12
Eu01 0.02526(9) 0.01743(9) 0.01419(9) -0.00018(6) 0.00448(7) -0.00069(7)
Eu02 0.02961(10) 0.01933(10) 0.02058(10) 0.00105(7) 0.00625(7) 0.00071(7)
O1 0.0339(14) 0.0280(14) 0.0214(13) 0.0013(11) 0.0117(11) 0.0034(11)
O2 0.053(2) 0.079(3) 0.0248(16) 0.0017(16) 0.0058(14) 0.0368(18)
O3 0.0293(14) 0.0420(17) 0.0216(13) -0.0072(12) 0.0057(11) 0.0070(12)
O4 0.0308(15) 0.078(2) 0.0158(13) -0.0112(14) 0.0044(11) 0.0035(15)
O5 0.0315(14) 0.0248(14) 0.0250(14) -0.0014(11) -0.0009(11) 0.0024(11)
O6 0.0418(16) 0.0230(14) 0.0232(14) -0.0009(11) 0.0047(12) 0.0010(12)
O7 0.0412(17) 0.0473(19) 0.0273(15) -0.0115(13) 0.0019(13) 0.0023(14)
O8 0.057(2) 0.0272(16) 0.0381(17) -0.0095(13) 0.0083(15) 0.0045(14)
O9 0.074(2) 0.0191(15) 0.0475(19) -0.0023(13) 0.0266(17) 0.0002(14)
O10 0.0397(16) 0.0355(16) 0.0328(16) 0.0048(12) 0.0182(13) -0.0022(13)
O11 0.0564(18) 0.0212(14) 0.0222(14) -0.0023(11) 0.0141(13) -0.0043(13)
O12 0.069(2) 0.0207(14) 0.0316(16) -0.0022(12) 0.0226(15) -0.0106(14)
O13 0.055(2) 0.057(3) 0.132(4) -0.004(3) 0.024(3) -0.017(2)
O14 0.0339(16) 0.0452(19) 0.0426(18) -0.0214(14) 0.0101(13) -0.0014(13)
O15 0.075(2) 0.048(2) 0.0320(17) 0.0097(15) 0.0136(16) 0.0170(18)
N1 0.037(2) 0.075(3) 0.0237(18) -0.0152(18) 0.0047(15) -0.0010(19)
N2 0.050(2) 0.091(3) 0.0243(19) -0.021(2) 0.0049(17) -0.004(2)
N3 0.077(3) 0.073(3) 0.029(2) 0.0079(19) 0.026(2) 0.022(2)
N4 0.068(3) 0.083(3) 0.0243(19) 0.006(2) 0.0215(19) 0.020(2)
C1 0.0309(19) 0.036(2) 0.0184(18) -0.0023(15) 0.0075(15) 0.0009(16)
C2 0.0295(19) 0.038(2) 0.0185(17) -0.0029(15) 0.0052(15) 0.0015(16)
C3 0.0286(19) 0.050(2) 0.0206(19) -0.0067(17) 0.0035(15) 0.0089(18)
C4 0.033(2) 0.054(3) 0.0182(18) -0.0071(17) 0.0031(16) 0.0080(18)
C5 0.030(2) 0.056(3) 0.0220(19) -0.0040(18) 0.0022(16) 0.0090(19)
C6 0.0305(19) 0.034(2) 0.0207(18) -0.0009(15) 0.0077(15) 0.0050(16)
C7 0.034(2) 0.031(2) 0.0227(18) 0.0007(15) 0.0076(15) 0.0047(16)
C8 0.0282(18) 0.037(2) 0.0171(17) -0.0031(15) 0.0049(14) -0.0013(16)
C9 0.031(2) 0.085(3) 0.0167(19) -0.011(2) 0.0014(16) 0.012(2)
C10 0.041(3) 0.180(6) 0.030(3) -0.034(3) -0.005(2) 0.023(3)
C11 0.044(3) 0.181(6) 0.039(3) -0.037(3) 0.007(2) 0.024(4)
C12 0.034(2) 0.085(3) 0.021(2) -0.018(2) 0.0064(17) 0.006(2)
C13 0.050(3) 0.174(6) 0.035(3) -0.033(3) -0.004(2) 0.029(4)
C14 0.050(3) 0.183(6) 0.035(3) -0.029(3) 0.007(2) 0.036(4)
C15 0.035(2) 0.070(3) 0.0201(19) -0.0150(19) 0.0011(16) 0.000(2)
C16 0.045(3) 0.121(5) 0.038(3) -0.028(3) 0.007(2) 0.007(3)
C17 0.062(3) 0.120(5) 0.033(3) -0.025(3) 0.016(2) 0.003(3)
C18 0.033(2) 0.0262(19) 0.0214(18) -0.0019(15) -0.0002(15) 0.0009(16)
C19 0.041(2) 0.027(2) 0.028(2) -0.0051(16) -0.0005(17) 0.0054(17)
C20 0.090(4) 0.036(2) 0.031(2) -0.006(2) -0.009(2) 0.028(2)
C21 0.123(4) 0.050(3) 0.028(2) -0.007(2) -0.016(3) 0.042(3)
C22 0.101(4) 0.037(3) 0.025(2) -0.0083(19) -0.012(2) 0.032(3)
C23 0.044(2) 0.0227(19) 0.0256(19) -0.0039(15) -0.0013(17) 0.0051(17)
C24 0.0298(18) 0.0219(18) 0.0238(18) 0.0006(15) 0.0038(15) -0.0025(15)
C25 0.0319(19) 0.0277(19) 0.0271(19) -0.0055(15) 0.0066(16) -0.0023(16)
C35 0.036(2) 0.0240(18) 0.0197(18) -0.0007(14) 0.0123(15) 0.0006(15)
C36 0.038(2) 0.0205(17) 0.0222(18) -0.0035(14) 0.0113(15) -0.0009(15)
C37 0.054(2) 0.029(2) 0.027(2) -0.0004(16) 0.0220(18) -0.0093(18)
C38 0.056(2) 0.030(2) 0.026(2) -0.0036(16) 0.0204(18) -0.0083(18)
C39 0.050(2) 0.026(2) 0.0245(19) -0.0079(15) 0.0158(17) -0.0047(17)
C40 0.037(2) 0.0207(18) 0.0246(18) -0.0014(14) 0.0141(16) -0.0010(15)
C41 0.0320(19) 0.0203(18) 0.0242(18) 0.0011(14) 0.0066(15) 0.0005(14)
C42 0.036(2) 0.0223(18) 0.0223(18) -0.0020(14) 0.0110(15) -0.0016(15)
C43 0.070(3) 0.037(2) 0.027(2) -0.0039(17) 0.0256(19) -0.012(2)
C44 0.072(5) 0.042(4) 0.034(4) -0.003(3) 0.021(4) 0.001(4)
C45 0.072(4) 0.048(4) 0.028(3) 0.004(3) 0.022(4) -0.002(4)
C46 0.060(3) 0.051(3) 0.030(2) -0.0057(19) 0.0226(19) -0.004(2)
C47 0.085(4) 0.056(4) 0.033(4) -0.008(3) 0.024(3) -0.012(4)
C48 0.089(5) 0.055(4) 0.032(4) -0.007(3) 0.027(4) -0.019(4)
C49 0.069(5) 0.042(4) 0.035(4) -0.007(3) 0.026(4) -0.014(4)
C50 0.067(4) 0.044(4) 0.033(4) 0.004(3) 0.026(4) -0.014(4)
C51 0.085(5) 0.045(4) 0.029(4) 0.001(3) 0.025(4) 0.008(4)
C52 0.082(5) 0.046(4) 0.035(4) -0.002(3) 0.028(4) 0.010(4)
C53 0.052(3) 0.063(3) 0.029(2) -0.003(2) 0.018(2) 0.000(2)
C54 0.107(4) 0.084(4) 0.041(3) -0.018(3) 0.036(3) -0.017(3)
C55 0.078(4) 0.088(4) 0.032(3) -0.017(3) 0.026(2) -0.009(3)
O16 0.119(7) 0.45(2) 0.297(15) -0.006(15) 0.041(9) -0.059(11)
C1AA 0.104(5) 0.052(4) 0.021(3) 0.002(3) 0.007(4) 0.043(4)
C0AA 0.099(5) 0.057(4) 0.023(3) 0.006(3) 0.011(4) 0.041(4)
C6AA 0.109(5) 0.068(4) 0.026(3) 0.011(3) 0.011(4) 0.050(4)
C3AA 0.121(5) 0.059(4) 0.032(4) -0.004(3) -0.009(4) 0.045(5)
C4AA 0.126(5) 0.074(4) 0.042(4) 0.003(4) -0.003(4) 0.046(4)
C8AA 0.119(6) 0.079(5) 0.028(3) 0.012(3) 0.015(4) 0.051(5)
C7AA 0.132(5) 0.085(5) 0.044(4) 0.005(4) -0.001(4) 0.044(5)
N9AA 0.156(7) 0.124(7) 0.050(4) 0.019(5) 0.023(6) 0.061(6)
C0BA 0.140(6) 0.102(5) 0.038(4) 0.015(4) 0.017(5) 0.059(5)
C1BA 0.150(7) 0.119(6) 0.049(4) 0.024(5) 0.015(5) 0.055(6)
N2BA 0.165(7) 0.134(7) 0.063(4) 0.024(5) 0.012(6) 0.056(6)
C3BA 0.158(7) 0.126(7) 0.056(4) 0.025(5) 0.011(6) 0.060(6)
C4BA 0.136(6) 0.082(4) 0.043(4) 0.011(4) -0.005(4) 0.046(5)
N2BB 0.164(7) 0.129(7) 0.061(4) 0.021(5) 0.004(6) 0.052(6)
C3BB 0.160(7) 0.128(7) 0.058(4) 0.027(5) 0.003(6) 0.049(6)
N9AB 0.163(7) 0.121(6) 0.057(4) 0.018(5) 0.000(6) 0.050(6)
C1BB 0.157(7) 0.117(6) 0.059(4) 0.028(5) -0.004(6) 0.043(6)
C0BB 0.150(6) 0.102(5) 0.051(4) 0.019(4) -0.004(5) 0.044(5)
C5AA 0.120(6) 0.076(5) 0.033(4) 0.011(4) 0.008(4) 0.046(5)
C2AA 0.114(6) 0.068(4) 0.024(4) 0.003(4) 0.007(4) 0.043(5)
C2AB 0.121(6) 0.069(5) 0.040(5) 0.003(4) -0.013(5) 0.042(5)
C5AB 0.127(7) 0.075(5) 0.046(5) 0.012(4) -0.013(5) 0.039(6)

loop_
_atom_type_symbol
_atom_type_description
_atom_type_scat_dispersion_real
_atom_type_scat_dispersion_imag
_atom_type_scat_source
C C 0.0033 0.0016 'International Tables Vol C Tables 4.2.6.8 and 6.1.1.4'
H H 0.0000 0.0000 'International Tables Vol C Tables 4.2.6.8 and 6.1.1.4'
Eu Eu -0.1578 3.6682 'International Tables Vol C Tables 4.2.6.8 and 6.1.1.4'
N N 0.0061 0.0033 'International Tables Vol C Tables 4.2.6.8 and 6.1.1.4'
O O 0.0106 0.0060 'International Tables Vol C Tables 4.2.6.8 and 6.1.1.4'

loop_
_geom_angle_atom_site_label_1
_geom_angle_atom_site_label_2
_geom_angle_atom_site_label_3
_geom_angle
_geom_angle_site_symmetry_1
_geom_angle_site_symmetry_3
O1 Eu01 Eu02 39.61(6) 2_656 4_656
O1 Eu01 O3 129.44(9) 2_656 .
O1 Eu01 O5 69.94(9) 2_656 .
O1 Eu01 O12 74.05(9) 2_656 4_646
O1 Eu01 C8 102.86(10) 2_656 .
O1 Eu01 C25 73.69(9) 2_656 4_656
O1 Eu01 C42 100.21(10) 2_656 4_646
O3 Eu01 Eu02 149.29(7) . 4_656
O3 Eu01 C8 26.89(10) . .
O3 Eu01 C25 94.52(10) . 4_656
O3 Eu01 C42 98.15(11) . 4_646
O4 Eu01 Eu02 113.81(8) . 4_656
O4 Eu01 O1 78.16(10) . 2_656
O4 Eu01 O3 53.25(9) . .
O4 Eu01 O5 147.92(10) . .
O4 Eu01 O8 80.08(12) . 4_656
O4 Eu01 O11 97.91(12) . 4_646
O4 Eu01 O12 90.94(11) . 4_646
O4 Eu01 C8 26.92(10) . .
O4 Eu01 C25 93.91(11) . 4_656
O4 Eu01 C42 96.08(12) . 4_646
O5 Eu01 Eu02 38.11(6) . 4_656
O5 Eu01 O3 158.06(9) . .
O5 Eu01 O12 77.39(10) . 4_646
O5 Eu01 C8 169.92(11) . .
O5 Eu01 C25 80.62(10) . 4_656
O5 Eu01 C42 86.49(10) . 4_646
O8 Eu01 Eu02 73.43(8) 4_656 4_656
O8 Eu01 O1 82.63(10) 4_656 2_656
O8 Eu01 O3 76.65(10) 4_656 .
O8 Eu01 O5 98.70(10) 4_656 .
O8 Eu01 O11 149.80(10) 4_656 4_646
O8 Eu01 O12 156.31(10) 4_656 4_646
O8 Eu01 C8 72.92(12) 4_656 .
O8 Eu01 C25 18.31(10) 4_656 4_656
O8 Eu01 C42 174.71(11) 4_656 4_646
O10 Eu01 Eu02 97.78(8) . 4_656
O10 Eu01 O1 137.14(10) . 2_656
O10 Eu01 O3 82.90(10) . .
O10 Eu01 O4 134.64(10) . .
O10 Eu01 O5 75.16(10) . .
O10 Eu01 O8 78.80(11) . 4_656
O10 Eu01 O11 81.77(10) . 4_646
O10 Eu01 O12 121.57(10) . 4_646
O10 Eu01 C8 107.93(11) . .
O10 Eu01 C25 76.82(10) . 4_656
O10 Eu01 C42 101.70(11) . 4_646
O11 Eu01 Eu02 132.43(7) 4_646 4_656
O11 Eu01 O1 126.77(9) 4_646 2_656
O11 Eu01 O3 78.20(10) 4_646 .
O11 Eu01 O5 98.38(10) 4_646 .
O11 Eu01 O12 52.81(9) 4_646 4_646
O11 Eu01 C8 91.59(11) 4_646 .
O11 Eu01 C25 158.11(10) 4_646 4_656
O11 Eu01 C42 26.70(10) 4_646 4_646
O12 Eu01 Eu02 90.66(7) 4_646 4_656
O12 Eu01 O3 115.26(10) 4_646 .
O12 Eu01 C8 107.92(12) 4_646 .
O12 Eu01 C25 145.60(10) 4_646 4_656
O12 Eu01 C42 26.16(10) 4_646 4_646
C8 Eu01 Eu02 132.09(8) . 4_656
C8 Eu01 C25 90.67(11) . 4_656
C8 Eu01 C42 102.01(12) . 4_646
C25 Eu01 Eu02 56.36(7) 4_656 4_656
C42 Eu01 Eu02 111.60(8) 4_646 4_656
C42 Eu01 C25 166.98(11) 4_646 4_656
O1 Eu02 Eu01 35.86(6) 3_545 4_646
O1 Eu02 C7 25.78(9) 3_545 3_545
O1 Eu02 C24 79.29(9) 3_545 4_646
O2 Eu02 Eu01 78.60(8) 3_545 4_646
O2 Eu02 O1 50.68(9) 3_545 3_545
O2 Eu02 O5 85.04(12) 3_545 4_646
O2 Eu02 O6 74.22(11) 3_545 4_646
O2 Eu02 O13 75.92(15) 3_545 .
O2 Eu02 O15 66.77(11) 3_545 .
O2 Eu02 C7 24.97(10) 3_545 3_545
O2 Eu02 C24 78.28(13) 3_545 4_646
O5 Eu02 Eu01 35.52(6) 4_646 4_646
O5 Eu02 O1 64.40(8) 4_646 3_545
O5 Eu02 C7 74.77(10) 4_646 3_545
O5 Eu02 C24 25.61(9) 4_646 4_646
O6 Eu02 Eu01 83.05(6) 4_646 4_646
O6 Eu02 O1 95.62(9) 4_646 3_545
O6 Eu02 O5 50.79(8) 4_646 4_646
O6 Eu02 C7 85.57(10) 4_646 3_545
O6 Eu02 C24 25.18(9) 4_646 4_646
O7 Eu02 Eu01 59.66(8) . 4_646
O7 Eu02 O1 77.05(9) . 3_545
O7 Eu02 O2 126.96(10) . 3_545
O7 Eu02 O5 79.21(10) . 4_646
O7 Eu02 O6 125.70(10) . 4_646
O7 Eu02 O9 84.47(11) . .
O7 Eu02 O13 77.34(15) . .
O7 Eu02 O14 79.42(11) . .
O7 Eu02 O15 158.62(12) . .
O7 Eu02 C7 102.21(11) . 3_545
O7 Eu02 C24 102.96(11) . 4_646
O9 Eu02 Eu01 143.90(8) . 4_646
O9 Eu02 O1 137.80(11) . 3_545
O9 Eu02 O2 126.50(12) . 3_545
O9 Eu02 O5 147.90(10) . 4_646
O9 Eu02 O6 125.58(11) . 4_646
O9 Eu02 O13 70.50(14) . .
O9 Eu02 O14 75.48(12) . .
O9 Eu02 O15 74.36(12) . .
O9 Eu02 C7 136.18(12) . 3_545
O9 Eu02 C24 142.37(12) . 4_646
O13 Eu02 Eu01 95.83(11) . 4_646
O13 Eu02 O1 68.59(12) . 3_545
O13 Eu02 O5 130.90(13) . 4_646
O13 Eu02 O6 149.74(14) . 4_646
O13 Eu02 O15 92.56(16) . .
O13 Eu02 C7 69.01(13) . 3_545
O13 Eu02 C24 147.07(13) . 4_646
O14 Eu02 Eu01 99.72(8) . 4_646
O14 Eu02 O1 135.51(10) . 3_545
O14 Eu02 O2 143.09(12) . 3_545
O14 Eu02 O5 74.47(10) . 4_646
O14 Eu02 O6 69.01(9) . 4_646
O14 Eu02 O13 140.18(13) . .
O14 Eu02 O15 97.70(12) . .
O14 Eu02 C7 148.28(11) . 3_545
O14 Eu02 C24 69.94(11) . 4_646
O15 Eu02 Eu01 141.09(8) . 4_646
O15 Eu02 O1 117.08(10) . 3_545
O15 Eu02 O5 120.73(11) . 4_646
O15 Eu02 O6 71.22(11) . 4_646
O15 Eu02 C7 91.36(11) . 3_545
O15 Eu02 C24 95.74(12) . 4_646
C7 Eu02 Eu01 57.17(8) 3_545 4_646
C7 Eu02 C24 78.97(11) 3_545 4_646
C24 Eu02 Eu01 58.97(7) 4_646 4_646
Eu01 O1 Eu02 104.53(9) 2_656 3_455
C7 O1 Eu01 135.3(3) . 2_656
C7 O1 Eu02 90.4(2) . 3_455
C7 O2 Eu02 99.0(2) . 3_455
C8 O3 Eu01 89.3(2) . .
C8 O4 Eu01 95.0(2) . .
Eu01 O5 Eu02 106.37(10) . 4_656
C24 O5 Eu01 144.7(2) . .
C24 O5 Eu02 93.4(2) . 4_656
C24 O6 Eu02 95.2(2) . 4_656
C25 O7 Eu02 152.5(3) . .
C25 O8 Eu01 124.5(3) . 4_646
C41 O9 Eu02 156.6(3) . .
C41 O10 Eu01 162.5(3) . .
C42 O11 Eu01 95.1(2) . 4_656
C42 O12 Eu01 92.0(2) . 4_656
N2 N1 H1 123.2 . .
C15 N1 H1 123.2 . .
C15 N1 N2 113.5(4) . .
C17 N2 N1 104.0(4) . .
C53 N3 N4 105.5(5) . .
N3 N4 H4 123.6 . .
C55 N4 N3 112.7(5) . .
C55 N4 H4 123.6 . .
C2 C1 H1A 120.3 . .
C6 C1 H1A 120.3 . .
C6 C1 C2 119.3(3) . .
C1 C2 C8 119.4(3) . .
C3 C2 C1 120.2(4) . .
C3 C2 C8 120.4(3) . .
C2 C3 H3 119.3 . .
C2 C3 C4 121.4(4) . .
C4 C3 H3 119.3 . .
C3 C4 C9 121.0(4) . .
C5 C4 C3 117.2(4) . .
C5 C4 C9 121.8(4) . .
C4 C5 H5 119.0 . .
C6 C5 C4 121.9(4) . .
C6 C5 H5 119.0 . .
C1 C6 C5 119.9(4) . .
C1 C6 C7 120.5(3) . .
C5 C6 C7 119.5(4) . .
O1 C7 Eu02 63.8(2) . 3_455
O1 C7 C6 120.8(3) . .
O2 C7 Eu02 56.1(2) . 3_455
O2 C7 O1 119.6(4) . .
O2 C7 C6 119.5(3) . .
C6 C7 Eu02 171.4(3) . 3_455
O3 C8 Eu01 63.8(2) . .
O3 C8 O4 119.9(4) . .
O3 C8 C2 121.2(3) . .
O4 C8 Eu01 58.1(2) . .
O4 C8 C2 118.8(3) . .
C2 C8 Eu01 162.3(3) . .
C10 C9 C4 122.6(4) . .
C10 C9 C14 114.9(4) . .
C14 C9 C4 122.4(4) . .
C9 C10 H10 118.6 . .
C9 C10 C11 122.7(5) . .
C11 C10 H10 118.6 . .
C10 C11 H11 118.7 . .
C12 C11 C10 122.5(5) . .
C12 C11 H11 118.7 . .
C11 C12 C13 115.7(4) . .
C11 C12 C15 122.0(4) . .
C13 C12 C15 122.3(4) . .
C12 C13 H13 119.3 . .
C12 C13 C14 121.5(5) . .
C14 C13 H13 119.3 . .
C9 C14 C13 122.6(5) . .
C9 C14 H14 118.7 . .
C13 C14 H14 118.7 . .
N1 C15 C12 123.4(4) . .
N1 C15 C16 105.7(4) . .
C16 C15 C12 130.9(4) . .
C15 C16 H16 127.8 . .
C15 C16 C17 104.3(5) . .
C17 C16 H16 127.8 . .
N2 C17 C16 112.5(5) . .
N2 C17 H17 123.8 . .
C16 C17 H17 123.8 . .
C19 C18 H18 120.3 . .
C23 C18 H18 120.3 . .
C23 C18 C19 119.5(4) . .
C18 C19 C25 119.8(4) . .
C20 C19 C18 120.0(4) . .
C20 C19 C25 120.1(4) . .
C19 C20 H20 119.3 . .
C19 C20 C21 121.4(4) . .
C21 C20 H20 119.3 . .
C20 C21 C22 117.6(5) . .
C20 C21 C1AA 122.6(6) . .
C20 C21 C3AA 118.7(7) . .
C22 C21 C1AA 118.2(6) . .
C22 C21 C3AA 120.7(7) . .
C21 C22 H22 119.2 . .
C23 C22 C21 121.6(4) . .
C23 C22 H22 119.2 . .
C18 C23 C24 121.7(4) . .
C22 C23 C18 119.8(4) . .
C22 C23 C24 118.5(4) . .
O5 C24 Eu02 60.99(19) . 4_656
O5 C24 C23 119.7(3) . .
O6 C24 Eu02 59.6(2) . 4_656
O6 C24 O5 120.6(3) . .
O6 C24 C23 119.7(3) . .
C23 C24 Eu02 179.3(3) . 4_656
O7 C25 Eu01 88.1(2) . 4_646
O7 C25 C19 118.0(4) . .
O8 C25 Eu01 37.23(19) . 4_646
O8 C25 O7 124.0(4) . .
O8 C25 C19 117.9(4) . .
C19 C25 Eu01 151.1(3) . 4_646
C36 C35 H35 120.1 . .
C36 C35 C40 119.8(3) . .
C40 C35 H35 120.1 . .
C35 C36 C37 119.9(4) . .
C35 C36 C42 121.1(3) . .
C37 C36 C42 119.0(3) . .
C36 C37 H37 119.5 . .
C38 C37 C36 121.0(4) . .
C38 C37 H37 119.5 . .
C37 C38 C39 117.9(4) . .
C37 C38 C43 122.0(4) . .
C39 C38 C43 120.1(4) . .
C38 C39 H39 119.0 . .
C40 C39 C38 122.0(4) . .
C40 C39 H39 119.0 . .
C35 C40 C41 121.4(3) . .
C39 C40 C35 119.2(4) . .
C39 C40 C41 119.3(3) . .
O9 C41 O10 124.5(4) . .
O9 C41 C40 116.9(3) . .
O10 C41 C40 118.6(3) . .
O11 C42 Eu01 58.18(19) . 4_656
O11 C42 C36 119.0(3) . .
O12 C42 Eu01 61.9(2) . 4_656
O12 C42 O11 119.9(3) . .
O12 C42 C36 121.1(3) . .
C36 C42 Eu01 174.9(3) . 4_656
C44 C43 C38 122.9(6) . .
C44 C43 C51 119.0(7) . .
C48 C43 C38 119.5(5) . .
C49 C43 C38 123.9(6) . .
C49 C43 C48 115.3(7) . .
C51 C43 C38 118.1(5) . .
C43 C44 H44 119.3 . .
C43 C44 C45 121.5(9) . .
C45 C44 H44 119.3 . .
C44 C45 H45 118.5 . .
C46 C45 C44 122.9(9) . .
C46 C45 H45 118.5 . .
C45 C46 C52 117.5(7) . .
C45 C46 C53 123.6(6) . .
C47 C46 C50 118.7(7) . .
C47 C46 C53 117.8(6) . .
C50 C46 C53 122.3(6) . .
C53 C46 C52 118.8(5) . .
C46 C47 H47 119.6 . .
C46 C47 C48 120.8(10) . .
C48 C47 H47 119.6 . .
C43 C48 H48 119.5 . .
C47 C48 C43 120.9(10) . .
C47 C48 H48 119.5 . .
C43 C49 H49 118.0 . .
C43 C49 C50 123.9(9) . .
C50 C49 H49 118.0 . .
C46 C50 H50 121.0 . .
C49 C50 C46 118.1(8) . .
C49 C50 H50 121.0 . .
C43 C51 H51 120.3 . .
C52 C51 C43 119.4(9) . .
C52 C51 H51 120.3 . .
C46 C52 H52 120.3 . .
C51 C52 C46 119.3(9) . .
C51 C52 H52 120.3 . .
N3 C53 C46 122.2(5) . .
N3 C53 C54 109.6(5) . .
C54 C53 C46 128.2(5) . .
C53 C54 H54 127.4 . .
C55 C54 C53 105.2(6) . .
C55 C54 H54 127.4 . .
N4 C55 C54 106.9(5) . .
N4 C55 H55 126.5 . .
C54 C55 H55 126.5 . .
C0AA C1AA C21 127.6(10) . .
C0AA C1AA C2AA 116.2(10) . .
C2AA C1AA C21 115.8(10) . .
C1AA C0AA H0AA 118.9 . .
C1AA C0AA C6AA 122.1(11) . .
C6AA C0AA H0AA 118.9 . .
C0AA C6AA H6AA 118.9 . .
C8AA C6AA C0AA 122.1(11) . .
C8AA C6AA H6AA 118.9 . .
C4AA C3AA C21 116.0(12) . .
C2AB C3AA C21 127.1(12) . .
C2AB C3AA C4AA 116.4(13) . .
C3AA C4AA H4AA 119.5 . .
C3AA C4AA C7AA 121.0(13) . .
C7AA C4AA H4AA 119.5 . .
C6AA C8AA C0BA 123.8(12) . .
C6AA C8AA C5AA 118.3(11) . .
C5AA C8AA C0BA 117.9(13) . .
C4AA C7AA H7AA 117.4 . .
C4BA C7AA C4AA 125.2(14) . .
C4BA C7AA H7AA 117.4 . .
C0BA N9AA H9AA 124.7 . .
C0BA N9AA N2BA 110.5(14) . .
N2BA N9AA H9AA 124.7 . .
N9AA C0BA C8AA 120.7(14) . .
N9AA C0BA C1BA 107.0(14) . .
C1BA C0BA C8AA 130.9(14) . .
C0BA C1BA H1BA 126.0 . .
C3BA C1BA C0BA 107.9(17) . .
C3BA C1BA H1BA 126.0 . .
C3BA N2BA N9AA 102.2(14) . .
C1BA C3BA N2BA 108.7(16) . .
C1BA C3BA H3BA 125.7 . .
N2BA C3BA H3BA 125.7 . .
C7AA C4BA C0BB 122.8(16) . .
C7AA C4BA C5AB 110.4(14) . .
C5AB C4BA C0BB 124.4(15) . .
N9AB N2BB C3BB 96.0(15) . .
N2BB C3BB H3BB 119.2 . .
N2BB C3BB C1BB 121.6(16) . .
C1BB C3BB H3BB 119.2 . .
N2BB N9AB H9AB 123.5 . .
N2BB N9AB C0BB 113.0(15) . .
C0BB N9AB H9AB 123.5 . .
C3BB C1BB H1BB 131.4 . .
C0BB C1BB C3BB 97.3(18) . .
C0BB C1BB H1BB 131.4 . .
C4BA C0BB N9AB 117.1(15) . .
C1BB C0BB C4BA 131.9(19) . .
C1BB C0BB N9AB 110.2(15) . .
C8AA C5AA H5AA 119.8 . .
C8AA C5AA C2AA 120.4(13) . .
C2AA C5AA H5AA 119.8 . .
C1AA C2AA H2AA 119.8 . .
C5AA C2AA C1AA 120.4(13) . .
C5AA C2AA H2AA 119.8 . .
C3AA C2AB H2AB 121.6 . .
C3AA C2AB C5AB 116.8(15) . .
C5AB C2AB H2AB 121.6 . .
C4BA C5AB C2AB 126.8(15) . .
C4BA C5AB H5AB 116.6 . .
C2AB C5AB H5AB 116.6 . .

loop_
_geom_bond_atom_site_label_1
_geom_bond_atom_site_label_2
_geom_bond_distance
_geom_bond_site_symmetry_2
Eu01 Eu02 3.9960(3) 4_656
Eu01 O1 2.418(3) 2_656
Eu01 O3 2.499(3) .
Eu01 O4 2.372(3) .
Eu01 O5 2.420(3) .
Eu01 O8 2.396(3) 4_656
Eu01 O10 2.308(3) .
Eu01 O11 2.403(3) 4_646
Eu01 O12 2.486(3) 4_646
Eu01 C8 2.784(4) .
Eu01 C25 3.266(4) 4_656
Eu01 C42 2.817(4) 4_646
Eu02 O1 2.632(3) 3_545
Eu02 O2 2.463(3) 3_545
Eu02 O5 2.571(3) 4_646
Eu02 O6 2.542(3) 4_646
Eu02 O7 2.320(3) .
Eu02 O9 2.330(3) .
Eu02 O13 2.479(4) .
Eu02 O14 2.414(3) .
Eu02 O15 2.482(3) .
Eu02 C7 2.933(4) 3_545
Eu02 C24 2.934(4) 4_646
O1 C7 1.276(4) .
O2 C7 1.253(5) .
O3 C8 1.259(5) .
O4 C8 1.265(5) .
O5 C24 1.271(5) .
O6 C24 1.254(5) .
O7 C25 1.262(5) .
O8 C25 1.244(5) .
O9 C41 1.240(5) .
O10 C41 1.252(5) .
O11 C42 1.271(4) .
O12 C42 1.243(5) .
N1 H1 0.8600 .
N1 N2 1.352(5) .
N1 C15 1.334(6) .
N2 C17 1.307(7) .
N3 N4 1.345(6) .
N3 C53 1.304(7) .
N4 H4 0.8600 .
N4 C55 1.291(8) .
C1 H1A 0.9300 .
C1 C2 1.394(5) .
C1 C6 1.385(5) .
C2 C3 1.391(5) .
C2 C8 1.489(5) .
C3 H3 0.9300 .
C3 C4 1.399(6) .
C4 C5 1.396(6) .
C4 C9 1.487(5) .
C5 H5 0.9300 .
C5 C6 1.391(5) .
C6 C7 1.482(5) .
C9 C10 1.336(7) .
C9 C14 1.364(7) .
C10 H10 0.9300 .
C10 C11 1.386(7) .
C11 H11 0.9300 .
C11 C12 1.336(7) .
C12 C13 1.359(7) .
C12 C15 1.460(6) .
C13 H13 0.9300 .
C13 C14 1.383(7) .
C14 H14 0.9300 .
C15 C16 1.387(7) .
C16 H16 0.9300 .
C16 C17 1.400(7) .
C17 H17 0.9300 .
C18 H18 0.9300 .
C18 C19 1.396(6) .
C18 C23 1.392(5) .
C19 C20 1.381(6) .
C19 C25 1.506(5) .
C20 H20 0.9300 .
C20 C21 1.397(7) .
C21 C22 1.398(7) .
C21 C1AA 1.541(13) .
C21 C3AA 1.516(14) .
C22 H22 0.9300 .
C22 C23 1.381(6) .
C23 C24 1.488(5) .
C35 H35 0.9300 .
C35 C36 1.391(5) .
C35 C40 1.396(5) .
C36 C37 1.397(5) .
C36 C42 1.494(5) .
C37 H37 0.9300 .
C37 C38 1.390(6) .
C38 C39 1.394(6) .
C38 C43 1.491(6) .
C39 H39 0.9300 .
C39 C40 1.386(5) .
C40 C41 1.489(5) .
C43 C44 1.318(12) .
C43 C48 1.433(12) .
C43 C49 1.355(11) .
C43 C51 1.429(11) .
C44 H44 0.9300 .
C44 C45 1.427(13) .
C45 H45 0.9300 .
C45 C46 1.290(12) .
C46 C47 1.363(12) .
C46 C50 1.406(12) .
C46 C52 1.481(12) .
C46 C53 1.482(6) .
C47 H47 0.9300 .
C47 C48 1.384(13) .
C48 H48 0.9300 .
C49 H49 0.9300 .
C49 C50 1.398(13) .
C50 H50 0.9300 .
C51 H51 0.9300 .
C51 C52 1.391(13) .
C52 H52 0.9300 .
C53 C54 1.396(8) .
C54 H54 0.9300 .
C54 C55 1.363(8) .
C55 H55 0.9300 .
C1AA C0AA 1.345(16) .
C1AA C2AA 1.426(19) .
C0AA H0AA 0.9300 .
C0AA C6AA 1.396(13) .
C6AA H6AA 0.9300 .
C6AA C8AA 1.327(17) .
C3AA C4AA 1.353(19) .
C3AA C2AB 1.34(2) .
C4AA H4AA 0.9300 .
C4AA C7AA 1.403(17) .
C8AA C0BA 1.474(17) .
C8AA C5AA 1.38(2) .
C7AA H7AA 0.9300 .
C7AA C4BA 1.29(2) .
N9AA H9AA 0.8600 .
N9AA C0BA 1.33(2) .
N9AA N2BA 1.422(18) .
C0BA C1BA 1.38(2) .
C1BA H1BA 0.9300 .
C1BA C3BA 1.34(2) .
N2BA C3BA 1.41(2) .
C3BA H3BA 0.9300 .
C4BA C0BB 1.48(2) .
C4BA C5AB 1.35(2) .
N2BB C3BB 1.39(2) .
N2BB N9AB 1.330(18) .
C3BB H3BB 0.9300 .
C3BB C1BB 1.46(3) .
N9AB H9AB 0.8600 .
N9AB C0BB 1.52(3) .
C1BB H1BB 0.9300 .
C1BB C0BB 1.30(2) .
C5AA H5AA 0.9300 .
C5AA C2AA 1.390(18) .
C2AA H2AA 0.9300 .
C2AB H2AB 0.9300 .
C2AB C5AB 1.43(2) .
C5AB H5AB 0.9300 .

loop_
_platon_squeeze_void_nr
_platon_squeeze_void_average_x
_platon_squeeze_void_average_y
_platon_squeeze_void_average_z
_platon_squeeze_void_volume
_platon_squeeze_void_count_electrons
_platon_squeeze_void_content
1 0.000 -0.254 0.250 350 37 ' '
2 0.500 0.246 0.250 350 37 ' '
3 0.000 0.253 0.750 350 37 ' '
4 0.500 -0.246 0.750 350 37 ' '
5 0.289 0.171 0.593 15 2 ' '
6 0.711 0.171 0.907 15 2 ' '
7 0.789 0.328 0.093 15 2 ' '
8 0.211 0.328 0.407 15 2 ' '
9 0.789 0.671 0.593 15 2 ' '
10 0.211 0.671 0.907 15 2 ' '
11 0.289 0.828 0.093 15 2 ' '
12 0.711 0.828 0.407 15 2 ' '
